data_7111947
loop_
_publ_author_name
'Zi-Yi Du'
'Ying-Ping Zhao'
'Wei-Xiong Zhang'
'Hao-Long Zhou'
'Chun-Ting He'
'Wei Xue'
'Bao-Ying Wang'
'Xiao-Ming Chen'

_publ_section_title
;
 Above-room-temperature ferroelastic phase transition in a perovskite-like
 compound [N(CH3)4][Cd(N3)3]
;
_journal_name_full Chem.Commun.
_journal_page_first 1989
_journal_paper_doi 10.1039/c3cc48581a
_journal_volume 50
_journal_year 2014
_chemical_formula_sum 'C4 H12 Cd N10'
_chemical_formula_weight 312.64
_chemical_name_systematic
; 
 ? 
;
_space_group_IT_number 11
_symmetry_cell_setting monoclinic
_symmetry_space_group_name_Hall '-P 2yb'
_symmetry_space_group_name_H-M 'P 1 21/m 1'
_atom_sites_solution_hydrogens geom
_atom_sites_solution_primary direct
_atom_sites_solution_secondary difmap
_audit_creation_method SHELXL-97
_cell_angle_alpha 90.00
_cell_angle_beta 90.023(4)
_cell_angle_gamma 90.00
_cell_formula_units_Z 2
_cell_length_a 6.3264(3)
_cell_length_b 13.3644(6)
_cell_length_c 6.4349(3)
_cell_measurement_temperature 300(2)
_cell_volume 544.06(4)
_computing_cell_refinement
;
CrysAlisPro, Agilent Technologies,
Version 1.171.35.11 (release 16-05-2011 CrysAlis171 .NET)
(compiled May 16 2011,17:55:39)
;
_computing_data_collection
;
CrysAlisPro, Agilent Technologies,
Version 1.171.35.11 (release 16-05-2011 CrysAlis171 .NET)
(compiled May 16 2011,17:55:39)
;
_computing_data_reduction
;
CrysAlisPro, Agilent Technologies,
Version 1.171.35.11 (release 16-05-2011 CrysAlis171 .NET)
(compiled May 16 2011,17:55:39)
;
_computing_molecular_graphics 'Bruker SHELXTL'
_computing_publication_material 'Bruker SHELXTL'
_computing_structure_refinement 'SHELXL-97 (Sheldrick, 1997)'
_computing_structure_solution 'SHELXS-97 (Sheldrick, 1990)'
_diffrn_ambient_temperature 300(2)
_diffrn_measured_fraction_theta_full 0.999
_diffrn_measured_fraction_theta_max 0.999
_diffrn_measurement_device_type 'multiwire proportional'
_diffrn_measurement_method 'phi and omega scans'
_diffrn_radiation_monochromator graphite
_diffrn_radiation_source 'fine-focus sealed tube'
_diffrn_radiation_type MoK\a
_diffrn_radiation_wavelength 0.71073
_diffrn_reflns_av_R_equivalents 0.0305
_diffrn_reflns_av_sigmaI/netI 0.0312
_diffrn_reflns_limit_h_max 7
_diffrn_reflns_limit_h_min -7
_diffrn_reflns_limit_k_max 16
_diffrn_reflns_limit_k_min -16
_diffrn_reflns_limit_l_max 7
_diffrn_reflns_limit_l_min -7
_diffrn_reflns_number 3635
_diffrn_reflns_theta_full 26.00
_diffrn_reflns_theta_max 26.00
_diffrn_reflns_theta_min 3.05
_exptl_absorpt_coefficient_mu 1.996
_exptl_absorpt_correction_T_max 0.8896
_exptl_absorpt_correction_T_min 0.7152
_exptl_absorpt_correction_type multi-scan
_exptl_absorpt_process_details
;
CrysAlisPro, Agilent Technologies,
Version 1.171.35.21 (release 20-01-2012 CrysAlis171 .NET)
(compiled Jan 23 2012,18:06:46)
Empirical absorption correction using spherical harmonics,
 implemented in SCALE3 ABSPACK scaling algorithm.
;
_exptl_crystal_colour colorless
_exptl_crystal_density_diffrn 1.908
_exptl_crystal_density_method 'not measured'
_exptl_crystal_description block
_exptl_crystal_F_000 308
_exptl_crystal_size_max 0.18
_exptl_crystal_size_mid 0.08
_exptl_crystal_size_min 0.06
_refine_diff_density_max 0.358
_refine_diff_density_min -0.831
_refine_diff_density_rms 0.131
_refine_ls_extinction_method none
_refine_ls_goodness_of_fit_ref 1.097
_refine_ls_hydrogen_treatment constr
_refine_ls_matrix_type full
_refine_ls_number_parameters 88
_refine_ls_number_reflns 1112
_refine_ls_number_restraints 0
_refine_ls_restrained_S_all 1.097
_refine_ls_R_factor_all 0.0414
_refine_ls_R_factor_gt 0.0303
_refine_ls_shift/su_max 0.000
_refine_ls_shift/su_mean 0.000
_refine_ls_structure_factor_coef Fsqd
_refine_ls_weighting_details 'calc w=1/[\s^2^(Fo^2^)+(0.0338P)^2^+0.6000P] where P=(Fo^2^+2Fc^2^)/3'
_refine_ls_weighting_scheme calc
_refine_ls_wR_factor_gt 0.0704
_refine_ls_wR_factor_ref 0.0763
_reflns_number_gt 883
_reflns_number_total 1112
_reflns_threshold_expression >2sigma(I)
_cod_data_source_file c3cc48581a.txt
_cod_data_source_block 1-300K
_cod_original_sg_symbol_H-M P2(1)/m
_cod_database_code 7111947

loop_
_symmetry_equiv_pos_as_xyz
'x, y, z'
'-x, y+1/2, -z'
'-x, -y, -z'
'x, -y-1/2, z'

loop_
_atom_site_label
_atom_site_type_symbol
_atom_site_fract_x
_atom_site_fract_y
_atom_site_fract_z
_atom_site_U_iso_or_equiv
_atom_site_adp_type
_atom_site_occupancy
_atom_site_symmetry_multiplicity
_atom_site_calc_flag
_atom_site_refinement_flags
_atom_site_disorder_assembly
_atom_site_disorder_group
Cd1 Cd 0.5000 0.5000 1.0000 0.02616(16) Uani 1 2 d S . .
N1 N 0.1499(6) 0.4667(3) 1.0825(7) 0.0491(10) Uani 1 1 d . A .
N2 N 0.0000 0.5000 1.0000 0.0370(12) Uani 1 2 d S . .
N3 N 0.407(5) 0.6701(19) 1.008(2) 0.074(6) Uani 0.50 1 d P A 1
N3' N 0.420(5) 0.665(2) 0.916(2) 0.068(5) Uani 0.50 1 d P A 2
N4 N 0.4199(8) 0.7500 0.9669(8) 0.0312(11) Uani 1 2 d S . .
N5 N 0.4168(8) 0.4732(4) 0.6511(7) 0.0604(13) Uani 1 1 d . A .
N6 N 0.5000 0.5000 0.5000 0.0382(12) Uani 1 2 d S . .
N7 N 0.0273(8) 0.2500 0.5496(7) 0.0329(12) Uani 1 2 d S . .
C1 C 0.2043(14) 0.2500 0.3983(13) 0.079(3) Uani 1 2 d S . .
H1A H 0.2874 0.1905 0.4165 0.119 Uiso 0.50 1 calc PR . .
H1B H 0.2914 0.3078 0.4210 0.119 Uiso 0.50 1 calc PR . .
H1C H 0.1486 0.2517 0.2596 0.119 Uiso 1 2 calc SR . .
C2 C -0.0992(12) 0.3426(5) 0.5193(11) 0.094(2) Uani 1 1 d . . .
H2A H -0.2140 0.3436 0.6167 0.141 Uiso 1 1 calc R . .
H2B H -0.1543 0.3439 0.3803 0.141 Uiso 1 1 calc R . .
H2C H -0.0109 0.4000 0.5412 0.141 Uiso 1 1 calc R . .
C3 C 0.1136(14) 0.2500 0.7609(11) 0.070(2) Uani 1 2 d S . .
H3A H 0.1957 0.1905 0.7821 0.106 Uiso 0.50 1 calc PR . .
H3B H -0.0002 0.2518 0.8594 0.106 Uiso 1 2 calc SR . .
H3C H 0.2019 0.3077 0.7796 0.106 Uiso 0.50 1 calc PR . .

loop_
_atom_site_aniso_label
_atom_site_aniso_U_11
_atom_site_aniso_U_22
_atom_site_aniso_U_33
_atom_site_aniso_U_23
_atom_site_aniso_U_13
_atom_site_aniso_U_12
Cd1 0.0248(2) 0.0271(2) 0.0265(2) 0.00214(17) 0.00032(15) -0.00002(16)
N1 0.023(2) 0.067(3) 0.057(3) 0.014(2) 0.0058(19) -0.0051(18)
N2 0.029(3) 0.044(3) 0.037(3) -0.004(2) 0.009(2) -0.006(3)
N3 0.091(10) 0.031(7) 0.102(15) 0.009(12) 0.023(15) 0.018(6)
N3' 0.110(14) 0.032(6) 0.063(10) 0.002(9) -0.009(12) 0.013(7)
N4 0.029(2) 0.029(3) 0.035(3) 0.000 -0.002(2) 0.000
N5 0.056(3) 0.092(3) 0.033(2) -0.001(2) -0.001(2) -0.023(2)
N6 0.034(3) 0.050(3) 0.030(3) -0.006(3) -0.009(2) -0.005(2)
N7 0.036(3) 0.040(3) 0.023(3) 0.000 -0.003(2) 0.000
C1 0.082(6) 0.081(6) 0.076(6) 0.000 0.045(5) 0.000
C2 0.082(5) 0.096(5) 0.104(6) 0.025(4) 0.007(4) 0.054(4)
C3 0.078(6) 0.088(6) 0.045(4) 0.000 -0.015(4) 0.000

loop_
_atom_type_symbol
_atom_type_description
_atom_type_scat_dispersion_real
_atom_type_scat_dispersion_imag
_atom_type_scat_source
C C 0.0033 0.0016 'International Tables Vol C Tables 4.2.6.8 and 6.1.1.4'
H H 0.0000 0.0000 'International Tables Vol C Tables 4.2.6.8 and 6.1.1.4'
N N 0.0061 0.0033 'International Tables Vol C Tables 4.2.6.8 and 6.1.1.4'
Cd Cd -0.8075 1.2024 'International Tables Vol C Tables 4.2.6.8 and 6.1.1.4'

loop_
_geom_angle_atom_site_label_1
_geom_angle_atom_site_label_2
_geom_angle_atom_site_label_3
_geom_angle
_geom_angle_site_symmetry_1
_geom_angle_site_symmetry_3
N1 Cd1 N1 180.00(6) . 3_667
N1 Cd1 N3' 91.5(8) . .
N1 Cd1 N3' 88.5(8) 3_667 .
N1 Cd1 N3' 88.5(8) . 3_667
N1 Cd1 N3' 91.5(8) 3_667 3_667
N3' Cd1 N3' 180.000(6) . 3_667
N1 Cd1 N5 88.61(16) . .
N1 Cd1 N5 91.39(16) 3_667 .
N3' Cd1 N5 82.7(4) . .
N3' Cd1 N5 97.3(4) 3_667 .
N1 Cd1 N5 91.39(16) . 3_667
N1 Cd1 N5 88.61(16) 3_667 3_667
N3' Cd1 N5 97.3(4) . 3_667
N3' Cd1 N5 82.7(4) 3_667 3_667
N5 Cd1 N5 180.000(1) . 3_667
N1 Cd1 N3 86.6(7) . .
N1 Cd1 N3 93.4(8) 3_667 .
N3' Cd1 N3 14.8(5) . .
N3' Cd1 N3 165.2(5) 3_667 .
N5 Cd1 N3 96.5(5) . .
N5 Cd1 N3 83.5(5) 3_667 .
N1 Cd1 N3 93.4(8) . 3_667
N1 Cd1 N3 86.6(7) 3_667 3_667
N3' Cd1 N3 165.2(5) . 3_667
N3' Cd1 N3 14.8(5) 3_667 3_667
N5 Cd1 N3 83.5(5) . 3_667
N5 Cd1 N3 96.5(5) 3_667 3_667
N3 Cd1 N3 180.0(8) . 3_667
N2 N1 Cd1 126.5(3) . .
N1 N2 N1 180.000(1) 3_567 .
N4 N3 Cd1 156.0(18) . .
N4 N3' Cd1 147.6(15) . .
N3 N4 N3 151.1(17) 4_575 .
N3 N4 N3' 175.1(11) 4_575 .
N3 N4 N3' 30.3(11) . .
N3 N4 N3' 30.3(11) 4_575 4_575
N3 N4 N3' 175.1(11) . 4_575
N3' N4 N3' 147.5(17) . 4_575
N6 N5 Cd1 131.0(3) . .
N5 N6 N5 180.0(5) 3_666 .
C3 N7 C1 109.1(6) . .
C3 N7 C2 108.8(4) . 4_565
C1 N7 C2 108.7(4) . 4_565
C3 N7 C2 108.8(4) . .
C1 N7 C2 108.7(4) . .
C2 N7 C2 112.7(8) 4_565 .

loop_
_geom_bond_atom_site_label_1
_geom_bond_atom_site_label_2
_geom_bond_distance
_geom_bond_site_symmetry_2
Cd1 N1 2.321(4) .
Cd1 N1 2.321(4) 3_667
Cd1 N3' 2.33(3) .
Cd1 N3' 2.33(3) 3_667
Cd1 N5 2.334(4) .
Cd1 N5 2.334(4) 3_667
Cd1 N3 2.35(3) .
Cd1 N3 2.35(3) 3_667
N1 N2 1.174(4) .
N2 N1 1.174(4) 3_567
N3 N4 1.10(3) .
N3' N4 1.18(3) .
N4 N3 1.10(3) 4_575
N4 N3' 1.18(3) 4_575
N5 N6 1.162(5) .
N6 N5 1.162(5) 3_666
N7 C3 1.465(8) .
N7 C1 1.484(8) .
N7 C2 1.486(6) 4_565
N7 C2 1.486(6) .
